data_2000687
loop_
_publ_author_name
'Cheung, K.-K.'
'Echevarria, A.'
'Galembeck, S.'
'Maciel, M. A. M.'
'Miller, J.'
'Rumjanek, V. M.'
'Simas, A. M.'

_publ_section_title
;
 Mesoionic compounds. 3. Structure of the hydrochloride of
 5(4-methoxyphenyl)-4-phenyl-1,3,4-thiadiazolium-2-phenylaminide
;
_journal_issue 8
_journal_name_full 'Acta Crystallographica Section C'
_journal_page_first 1471
_journal_page_last 1474
_journal_paper_doi 10.1107/S0108270192000283
_journal_volume 48
_journal_year 1992
_chemical_formula_sum 'C21 H18 Cl N3 O S'
_chemical_formula_weight 395.91
_symmetry_cell_setting orthorhombic
_symmetry_space_group_name_H-M 'P b c a'
_cell_angle_alpha 90
_cell_angle_beta 90
_cell_angle_gamma 90
_cell_formula_units_Z 8
_cell_length_a 15.809(4)
_cell_length_b 12.207(2)
_cell_length_c 19.772(5)
_cell_volume 3815.6(15)
_diffrn_radiation_type Mo
_diffrn_radiation_wavelength 0.7107
_exptl_absorpt_coefficient_mu 0.32
_exptl_crystal_density_diffrn 1.378
_exptl_crystal_F_000 1648
_cod_data_source_file hu0407.cif
_cod_data_source_block hu0407a
_cod_depositor_comments
;
 Adding the _atom_site_type_symbol data item.

 Antanas Vaitkus,
 2017-01-19
;
_cod_original_cell_volume 3815.5(14)
_cod_original_formula_sum 'C21 H18 Cl1 N3 O1 S1'
_cod_database_code 2000687

loop_
_atom_site_label
_atom_site_type_symbol
_atom_site_fract_x
_atom_site_fract_y
_atom_site_fract_z
Cl(1) Cl .45537(8) .22182(9) .04311(6)
S(1) S .12036(7) .01564(8) .50847(5)
O(1) O .3076(2) .2852(2) .25710(10)
N(3) N .1139(2) .1500(2) .6103(2)
N(4) N .1473(2) .2031(2) .5539(2)
N(6) N .0654(2) -.0282(3) .6349(2)
C(1) C .3765(3) .3605(3) .2576(2)
C(2) C .0969(3) .0486(3) .5932(2)
C(5) C .1566(3) .1467(3) .4979(2)
C(7) C .0582(3) -.0230(3) .7054(2)
C(8) C .0914(3) .0592(3) .7453(2)
C(9) C .0830(3) .0533(4) .8152(2)
C(10) C .0410(3) -.0339(4) .8447(2)
C(11) C .0088(3) -.1168(4) .8044(2)
C(12) C .0175(3) -.1123(3) .7352(2)
C(13) C .1615(3) .3199(3) .5647(2)
C(14) C .1220(3) .3929(3) .5212(2)
C(15) C .1308(3) .5044(3) .5348(2)
C(16) C .1775(3) .5393(3) .5903(2)
C(17) C .2164(3) .4642(3) .6317(2)
C(18) C .2093(3) .3530(3) .6189(2)
C(19) C .1971(2) .1841(3) .4358(2)
C(20) C .1670(3) .1495(3) .3729(2)
C(21) C .2061(3) .1840(4) .3145(2)
C(22) C .2754(2) .2530(3) .3179(2)
C(23) C .3080(3) .2845(3) .3792(2)
C(24) C .2684(2) .2511(3) .4376(2)
H1A H .393 .376 .212
H1B H .360 .426 .279
H1C H .423 .329 .281
HN6 H .043 -.096 .611
H8 H .120 .119 .725
H9 H .106 .110 .843
H10 H .034 -.037 .892
H11 H -.019 -.177 .825
H12 H -.004 -.170 .708
H14 H .090 .368 .484
H15 H .105 .557 .506
H16 H .182 .615 .600
H17 H .248 .489 .669
H18 H .237 .301 .647
H20 H .120 .102 .370
H21 H .185 .161 .272
H22 H .357 .329 .381
H24 H .290 .274 .480

loop_
_geom_bond_atom_site_label_1
_geom_bond_atom_site_label_2
_geom_bond_distance
S(1) C(2) 1.764(5)
S(1) C(5) 1.713(4)
O(1) C(1) 1.425(5)
O(1) C(22) 1.364(5)
N(3) N(4) 1.393(4)
N(3) C(2) 1.310(5)
N(4) C(5) 1.312(5)
N(4) C(13) 1.459(5)
N(6) C(2) 1.344(6)
N(6) C(7) 1.402(5)
N(6) HN6 1.009(3)
C(1) H1A 0.950(5)
C(1) H1B 0.950(4)
C(1) H1C 0.951(5)
C(5) C(19) 1.457(5)
C(7) C(8) 1.380(6)
C(7) C(12) 1.396(6)
C(8) C(9) 1.389(6)
C(8) H8 0.951(4)
C(9) C(10) 1.384(7)
C(9) H9 0.950(5)
C(10) C(11) 1.385(6)
C(10) H10 0.951(4)
C(11) C(12) 1.376(6)
C(11) H11 0.950(5)
C(12) H12 0.951(4)
C(13) C(14) 1.386(5)
C(13) C(18) 1.372(5)
C(14) C(15) 1.394(5)
C(14) H14 0.950(4)
C(15) C(16) 1.390(6)
C(15) H15 0.951(4)
C(16) C(17) 1.375(6)
C(16) H16 0.951(4)
C(17) C(18) 1.386(6)
C(17) H17 0.950(4)
C(18) H18 0.950(5)
C(19) C(20) 1.397(6)
C(19) C(24) 1.394(5)
C(20) C(21) 1.377(6)
C(20) H20 0.951(4)
C(21) C(22) 1.383(6)
C(21) H21 0.951(4)
C(22) C(23) 1.373(6)
C(23) C(24) 1.375(6)
C(23) H22 0.950(4)
C(24) H24 0.951(4)
